data_2205974
loop_
_publ_author_name
'Sonar, Vijayakumar N.'
'Parkin, Sean'
'Crooks, Peter A.'

_publ_section_title <i>N</i>-(2,5-Dichlorophenyl)-<i>N</i>'-[(<i>E</i>)-3-thienylmethylene]hydrazine
_journal_issue 6
_journal_name_full 'Acta Crystallographica Section E'
_journal_page_first o1907
_journal_page_last o1909
_journal_paper_doi 10.1107/S160053680501634X
_journal_volume 61
_journal_year 2005
_chemical_formula_iupac 'C11 H8 Cl2 N2 S'
_chemical_formula_moiety 'C11 H8 Cl2 N2 S'
_chemical_formula_sum 'C11 H8 Cl2 N2 S'
_chemical_formula_weight 271.15
_chemical_name_systematic
;
N-(2,5-Dichlorophenyl)-N'-[(E)-3-thienylmethylene]hydrazine
;
_space_group_IT_number 14
_symmetry_cell_setting monoclinic
_symmetry_space_group_name_Hall '-P 2ybc'
_symmetry_space_group_name_H-M 'P 1 21/c 1'
_atom_sites_solution_hydrogens geom
_atom_sites_solution_primary direct
_atom_sites_solution_secondary difmap
_audit_creation_method SHELXL97
_cell_angle_alpha 90.00
_cell_angle_beta 106.2747(10)
_cell_angle_gamma 90.00
_cell_formula_units_Z 4
_cell_length_a 12.3563(2)
_cell_length_b 8.3200(2)
_cell_length_c 11.6818(3)
_cell_measurement_reflns_used 2826
_cell_measurement_temperature 90.0(2)
_cell_measurement_theta_max 27.48
_cell_measurement_theta_min 1.00
_cell_volume 1152.82(5)
_computing_cell_refinement 'SCALEPACK (Otwinowski & Minor, 1997)'
_computing_data_collection 'COLLECT (Nonius, 1999)'
_computing_data_reduction 'DENZO-SMN (Otwinowski & Minor, 1997)'
_computing_molecular_graphics 'XP in SHELXTL (Sheldrick, 1995)'
_computing_publication_material 'SHELXL97 and local procedures'
_computing_structure_refinement 'SHELXL97 (Sheldrick, 1997)'
_computing_structure_solution 'SHELXS97 (Sheldrick, 1997)'
_diffrn_ambient_temperature 90.0(2)
_diffrn_detector_area_resol_mean 18
_diffrn_measured_fraction_theta_full 1.000
_diffrn_measured_fraction_theta_max 1.000
_diffrn_measurement_device_type 'Nonius KappaCCD area-detector'
_diffrn_measurement_method '\w scans at fixed \c = 55\%'
_diffrn_radiation_monochromator graphite
_diffrn_radiation_source 'fine-focus sealed tube'
_diffrn_radiation_type MoK\a
_diffrn_radiation_wavelength 0.71073
_diffrn_reflns_av_R_equivalents 0.0266
_diffrn_reflns_av_sigmaI/netI 0.0379
_diffrn_reflns_limit_h_max 15
_diffrn_reflns_limit_h_min -16
_diffrn_reflns_limit_k_max 10
_diffrn_reflns_limit_k_min -10
_diffrn_reflns_limit_l_max 15
_diffrn_reflns_limit_l_min -15
_diffrn_reflns_number 5066
_diffrn_reflns_theta_full 27.48
_diffrn_reflns_theta_max 27.48
_diffrn_reflns_theta_min 1.72
_diffrn_standards_decay_% 0
_diffrn_standards_number 0
_exptl_absorpt_coefficient_mu 0.714
_exptl_absorpt_correction_T_max 0.9004
_exptl_absorpt_correction_T_min 0.8703
_exptl_absorpt_correction_type multi-scan
_exptl_absorpt_process_details '(SCALEPACK; Otwinowski & Minor, 1997)'
_exptl_crystal_colour brown
_exptl_crystal_density_diffrn 1.562
_exptl_crystal_density_method 'not measured'
_exptl_crystal_description block
_exptl_crystal_F_000 552
_exptl_crystal_size_max 0.20
_exptl_crystal_size_mid 0.20
_exptl_crystal_size_min 0.15
_refine_diff_density_max 0.568
_refine_diff_density_min -0.471
_refine_ls_extinction_method none
_refine_ls_goodness_of_fit_ref 1.087
_refine_ls_hydrogen_treatment constr
_refine_ls_matrix_type full
_refine_ls_number_parameters 145
_refine_ls_number_reflns 2640
_refine_ls_number_restraints 0
_refine_ls_restrained_S_all 1.087
_refine_ls_R_factor_all 0.0547
_refine_ls_R_factor_gt 0.0377
_refine_ls_shift/su_max 0.002
_refine_ls_shift/su_mean 0.000
_refine_ls_structure_factor_coef Fsqd
_refine_ls_weighting_details 'calc w = 1/[\s^2^(Fo^2^)+(0.0632P)^2^+0.1691P] where P=(Fo^2^+2Fc^2^)/3'
_refine_ls_weighting_scheme calc
_refine_ls_wR_factor_gt 0.1002
_refine_ls_wR_factor_ref 0.1089
_reflns_number_gt 2054
_reflns_number_total 2640
_reflns_threshold_expression I>2\s(I)
_cod_data_source_file hg6195.cif
_cod_data_source_block I
_cod_original_sg_symbol_H-M 'P 21/c'
_cod_database_code 2205974
_cod_database_fobs_code 2205974

loop_
_symmetry_equiv_pos_as_xyz
'x, y, z'
'-x, y+1/2, -z+1/2'
'-x, -y, -z'
'x, -y-1/2, z-1/2'

loop_
_atom_site_label
_atom_site_fract_x
_atom_site_fract_y
_atom_site_fract_z
_atom_site_U_iso_or_equiv
_atom_site_adp_type
_atom_site_calc_flag
_atom_site_refinement_flags
_atom_site_occupancy
_atom_site_type_symbol
N1 0.76839(14) 0.5122(2) 1.06510(15) 0.0205(4) Uani d . 1 N
H1 0.8214 0.4591 1.1176 0.025 Uiso calc R 1 H
N2 0.77866(14) 0.5404(2) 0.95324(15) 0.0190(4) Uani d . 1 N
S1 0.94592(5) 0.43830(7) 0.62455(5) 0.02612(17) Uani d . 1 S
Cl1 0.76300(4) 0.41157(7) 1.30464(4) 0.02283(16) Uani d . 1 Cl
Cl2 0.39992(4) 0.83440(6) 0.95852(4) 0.02101(16) Uani d . 1 Cl
C1 0.67458(17) 0.5674(2) 1.09552(18) 0.0168(4) Uani d . 1 C
C2 0.66114(17) 0.5286(2) 1.20744(18) 0.0184(4) Uani d . 1 C
C3 0.56838(17) 0.5809(2) 1.24150(18) 0.0186(5) Uani d . 1 C
H3 0.5604 0.5518 1.3174 0.022 Uiso calc R 1 H
C4 0.48692(17) 0.6758(2) 1.16499(18) 0.0196(5) Uani d . 1 C
H4 0.4227 0.7121 1.1871 0.024 Uiso calc R 1 H
C5 0.50220(17) 0.7157(2) 1.05576(17) 0.0178(4) Uani d . 1 C
C6 0.59330(16) 0.6635(2) 1.01964(17) 0.0167(4) Uani d . 1 C
H6 0.6005 0.6930 0.9435 0.020 Uiso calc R 1 H
C7 0.85710(17) 0.4634(3) 0.92452(19) 0.0204(5) Uani d . 1 C
H7 0.9048 0.3933 0.9808 0.024 Uiso calc R 1 H
C8 0.87373(17) 0.4818(2) 0.80760(18) 0.0182(4) Uani d . 1 C
C9 0.95400(18) 0.3996(3) 0.77003(19) 0.0234(5) Uani d . 1 C
H9 1.0078 0.3294 0.8195 0.028 Uiso calc R 1 H
C10 0.83593(18) 0.5685(3) 0.61000(19) 0.0216(5) Uani d . 1 C
H10 0.8003 0.6256 0.5390 0.026 Uiso calc R 1 H
C11 0.80556(18) 0.5800(3) 0.71471(18) 0.0202(5) Uani d . 1 C
H11 0.7459 0.6460 0.7240 0.024 Uiso calc R 1 H

loop_
_atom_site_aniso_label
_atom_site_aniso_U_11
_atom_site_aniso_U_22
_atom_site_aniso_U_33
_atom_site_aniso_U_12
_atom_site_aniso_U_13
_atom_site_aniso_U_23
N1 0.0180(9) 0.0259(10) 0.0188(9) 0.0019(8) 0.0067(7) 0.0033(8)
N2 0.0184(9) 0.0217(10) 0.0187(9) -0.0018(7) 0.0078(7) 0.0001(7)
S1 0.0246(3) 0.0323(4) 0.0242(3) -0.0021(2) 0.0115(2) -0.0041(2)
Cl1 0.0196(3) 0.0298(3) 0.0186(3) 0.0018(2) 0.0046(2) 0.0051(2)
Cl2 0.0209(3) 0.0203(3) 0.0218(3) 0.0030(2) 0.0058(2) 0.0009(2)
C1 0.0175(10) 0.0155(10) 0.0182(11) -0.0020(8) 0.0061(8) -0.0029(8)
C2 0.0201(10) 0.0174(11) 0.0168(10) -0.0008(8) 0.0038(8) -0.0012(8)
C3 0.0223(11) 0.0179(11) 0.0181(11) -0.0014(8) 0.0100(9) -0.0025(8)
C4 0.0214(10) 0.0167(11) 0.0224(11) -0.0009(8) 0.0088(9) -0.0030(8)
C5 0.0200(10) 0.0136(10) 0.0185(11) -0.0012(8) 0.0033(8) -0.0013(8)
C6 0.0168(10) 0.0197(11) 0.0134(10) -0.0016(8) 0.0039(8) -0.0009(8)
C7 0.0187(10) 0.0202(11) 0.0225(11) 0.0012(9) 0.0061(9) 0.0032(9)
C8 0.0188(10) 0.0151(11) 0.0213(11) -0.0025(8) 0.0066(9) -0.0010(8)
C9 0.0204(11) 0.0259(12) 0.0245(12) 0.0020(9) 0.0074(9) 0.0027(9)
C10 0.0230(11) 0.0199(12) 0.0189(11) -0.0020(8) 0.0010(9) -0.0026(8)
C11 0.0193(11) 0.0209(11) 0.0204(11) -0.0001(8) 0.0054(9) -0.0012(8)

loop_
_atom_type_symbol
_atom_type_description
_atom_type_scat_dispersion_real
_atom_type_scat_dispersion_imag
_atom_type_scat_source
C C .0033 .0016 'International Tables Vol C Tables 4.2.6.8 and 6.1.1.4'
H H .0000 .0000 'International Tables Vol C Tables 4.2.6.8 and 6.1.1.4'
Cl Cl .1484 .1585 'International Tables Vol C Tables 4.2.6.8 and 6.1.1.4'
N N .0061 .0033 'International Tables Vol C Tables 4.2.6.8 and 6.1.1.4'
S S .1246 .1234 'International Tables Vol C Tables 4.2.6.8 and 6.1.1.4'

loop_
_geom_angle_atom_site_label_1
_geom_angle_atom_site_label_2
_geom_angle_atom_site_label_3
_geom_angle
_geom_angle_publ_flag
N2 N1 C1 119.83(17) y
N2 N1 H1 120.1 ?
C1 N1 H1 120.1 ?
C7 N2 N1 116.31(18) y
C9 S1 C10 92.38(11) y
N1 C1 C6 122.32(18) ?
N1 C1 C2 119.38(18) y
C6 C1 C2 118.29(18) ?
C3 C2 C1 121.33(19) ?
C3 C2 Cl1 119.64(16) ?
C1 C2 Cl1 119.03(15) ?
C2 C3 C4 120.16(19) ?
C2 C3 H3 119.9 ?
C4 C3 H3 119.9 ?
C5 C4 C3 117.96(19) ?
C5 C4 H4 121.0 ?
C3 C4 H4 121.0 ?
C6 C5 C4 122.78(19) ?
C6 C5 Cl2 118.86(15) ?
C4 C5 Cl2 118.35(16) ?
C5 C6 C1 119.46(18) ?
C5 C6 H6 120.3 ?
C1 C6 H6 120.3 ?
N2 C7 C8 120.8(2) y
N2 C7 H7 119.6 ?
C8 C7 H7 119.6 ?
C9 C8 C11 111.51(19) ?
C9 C8 C7 123.8(2) y
C11 C8 C7 124.65(19) ?
C8 C9 S1 112.25(17) ?
C8 C9 H9 123.9 ?
S1 C9 H9 123.9 ?
C11 C10 S1 111.23(16) ?
C11 C10 H10 124.4 ?
S1 C10 H10 124.4 ?
C10 C11 C8 112.62(19) ?
C10 C11 H11 123.7 ?
C8 C11 H11 123.7 ?

loop_
_geom_bond_atom_site_label_1
_geom_bond_atom_site_label_2
_geom_bond_distance
_geom_bond_publ_flag
N1 N2 1.368(2) y
N1 C1 1.383(3) y
N1 H1 0.8800 ?
N2 C7 1.283(3) y
S1 C9 1.705(2) y
S1 C10 1.709(2) y
Cl1 C2 1.738(2) ?
Cl2 C5 1.749(2) ?
C1 C6 1.391(3) ?
C1 C2 1.401(3) ?
C2 C3 1.384(3) ?
C3 C4 1.390(3) ?
C3 H3 0.9500 ?
C4 C5 1.382(3) ?
C4 H4 0.9500 ?
C5 C6 1.378(3) ?
C6 H6 0.9500 ?
C7 C8 1.445(3) y
C7 H7 0.9500 ?
C8 C9 1.374(3) ?
C8 C11 1.429(3) ?
C9 H9 0.9500 ?
C10 C11 1.380(3) ?
C10 H10 0.9500 ?
C11 H11 0.9500 ?

loop_
_geom_hbond_atom_site_label_D
_geom_hbond_atom_site_label_H
_geom_hbond_atom_site_label_A
_geom_hbond_distance_DH
_geom_hbond_distance_HA
_geom_hbond_distance_DA
_geom_hbond_angle_DHA
N1 H1 Cl1 0.88 2.52 2.9395(17) 110

loop_
_geom_torsion_atom_site_label_1
_geom_torsion_atom_site_label_2
_geom_torsion_atom_site_label_3
_geom_torsion_atom_site_label_4
_geom_torsion
_geom_torsion_publ_flag
C1 N1 N2 C7 -168.53(19) y
N2 N1 C1 C6 -5.6(3) y
N2 N1 C1 C2 175.71(18) y
N1 C1 C2 C3 -179.81(19) ?
C6 C1 C2 C3 1.5(3) ?
N1 C1 C2 Cl1 -0.1(3) ?
C6 C1 C2 Cl1 -178.88(15) ?
C1 C2 C3 C4 -0.9(3) ?
Cl1 C2 C3 C4 179.39(16) ?
C2 C3 C4 C5 -0.3(3) ?
C3 C4 C5 C6 1.0(3) ?
C3 C4 C5 Cl2 179.73(15) ?
C4 C5 C6 C1 -0.5(3) ?
Cl2 C5 C6 C1 -179.20(15) ?
N1 C1 C6 C5 -179.43(19) ?
C2 C1 C6 C5 -0.7(3) ?
N1 N2 C7 C8 178.71(18) y
N2 C7 C8 C9 -178.1(2) y
N2 C7 C8 C11 -1.8(3) y
C11 C8 C9 S1 -0.8(2) ?
C7 C8 C9 S1 175.98(17) ?
C10 S1 C9 C8 0.89(18) ?
C9 S1 C10 C11 -0.72(18) ?
S1 C10 C11 C8 0.4(2) ?
C9 C8 C11 C10 0.3(3) ?
C7 C8 C11 C10 -176.5(2) ?

loop_
_cod_related_entry_id
_cod_related_entry_database
_cod_related_entry_code
1 ChemSpider 21173304
